data_4307900
loop_
_publ_author_name
'Aramice Y. S. Malkhasian'
'Maila E. Finch'
'Borislava Nikolovski'
'Adarsh Menon'
'Benjamin E. Kucera'
'Ferman A. Chavez'

_publ_section_title
;
N,N'-Dimethylformamide-Derived Products from Catalytic Oxidation of
3-Hydroxyflavone
;
_journal_name_full 'Inorganic Chemistry'
_journal_page_first 2950
_journal_page_last 2952
_journal_paper_doi 10.1021/ic062408o
_journal_volume 46
_journal_year 2007
_chemical_formula_moiety 'C16 H15 N O2'
_chemical_formula_sum 'C16 H15 N O2'
_chemical_formula_weight 253.29
_chemical_name_common 06110
_chemical_name_systematic
;
  ?
;
_space_group_IT_number 2
_symmetry_cell_setting triclinic
_symmetry_space_group_name_Hall '-P 1'
_symmetry_space_group_name_H-M 'P -1'
_atom_sites_solution_hydrogens geom
_atom_sites_solution_primary direct
_atom_sites_solution_secondary difmap
_audit_creation_method SHELXL-97
_cell_angle_alpha 82.5890(10)
_cell_angle_beta 72.4300(10)
_cell_angle_gamma 69.2680(10)
_cell_formula_units_Z 2
_cell_length_a 6.9123(6)
_cell_length_b 9.3536(8)
_cell_length_c 11.0002(9)
_cell_measurement_reflns_used 3316
_cell_measurement_temperature 173(2)
_cell_measurement_theta_max 26.31
_cell_measurement_theta_min 2.33
_cell_volume 633.94(9)
_computing_cell_refinement 'SAINT, Bruker'
_computing_data_collection 'SMART, Bruker'
_computing_data_reduction 'SAINT, Bruker'
_computing_molecular_graphics 'SHELXTL, Bruker'
_computing_publication_material 'Bruker SHELXTL'
_computing_structure_refinement 'SHELXL-97 (Sheldrick, 1997)'
_computing_structure_solution 'SHELXS-97 (Sheldrick, 1990)'
_diffrn_ambient_temperature 173(2)
_diffrn_measured_fraction_theta_full 0.991
_diffrn_measured_fraction_theta_max 0.991
_diffrn_measurement_device_type 'Bruker SMART Platform CCD'
_diffrn_measurement_method 'area detector, omega scans per phi'
_diffrn_radiation_monochromator graphite
_diffrn_radiation_source 'normal-focus sealed tube'
_diffrn_radiation_type MoK\a
_diffrn_radiation_wavelength 0.71073
_diffrn_reflns_av_R_equivalents 0.0175
_diffrn_reflns_av_sigmaI/netI 0.0212
_diffrn_reflns_limit_h_max 8
_diffrn_reflns_limit_h_min -8
_diffrn_reflns_limit_k_max 11
_diffrn_reflns_limit_k_min -11
_diffrn_reflns_limit_l_max 13
_diffrn_reflns_limit_l_min -13
_diffrn_reflns_number 6675
_diffrn_reflns_theta_full 26.39
_diffrn_reflns_theta_max 26.39
_diffrn_reflns_theta_min 1.94
_exptl_absorpt_coefficient_mu 0.088
_exptl_absorpt_correction_T_max 0.9762
_exptl_absorpt_correction_T_min 0.9582
_exptl_absorpt_correction_type multi-scan
_exptl_absorpt_process_details 'SADABS, R. Blessing, 1995'
_exptl_crystal_colour colorless
_exptl_crystal_density_diffrn 1.327
_exptl_crystal_density_meas 0
_exptl_crystal_density_method 'not measured'
_exptl_crystal_description block
_exptl_crystal_F_000 268
_exptl_crystal_size_max 0.50
_exptl_crystal_size_mid 0.40
_exptl_crystal_size_min 0.30
_refine_diff_density_max 0.224
_refine_diff_density_min -0.198
_refine_diff_density_rms 0.036
_refine_ls_extinction_method none
_refine_ls_goodness_of_fit_ref 1.046
_refine_ls_hydrogen_treatment riding
_refine_ls_matrix_type full
_refine_ls_number_parameters 174
_refine_ls_number_reflns 2574
_refine_ls_number_restraints 0
_refine_ls_restrained_S_all 1.046
_refine_ls_R_factor_all 0.0459
_refine_ls_R_factor_gt 0.0345
_refine_ls_shift/su_max 0.000
_refine_ls_shift/su_mean 0.000
_refine_ls_structure_factor_coef Fsqd
_refine_ls_weighting_details 'calc w=1/[\s^2^(Fo^2^)+(0.0379P)^2^+0.2025P] where P=(Fo^2^+2Fc^2^)/3'
_refine_ls_weighting_scheme calc
_refine_ls_wR_factor_gt 0.0820
_refine_ls_wR_factor_ref 0.0881
_reflns_number_gt 2096
_reflns_number_total 2574
_reflns_threshold_expression >2sigma(I)
_cod_data_source_file ic062408o-file001_2.cif
_cod_data_source_block 06110
_cod_depositor_comments
;
The following automatic conversions were performed:
'_symmetry_cell_setting' value 'Triclinic' changed to 'triclinic'
according to '/home/saulius/struct/CIF-dictionaries/cif_core.dic'
dictionary named 'cif_core.dic' version 2.4.1 from 2010-06-29.

Automatic conversion script
Id: cif_fix_enum 1527 2010-12-29 10:47:43Z saulius 
;
_cod_database_code 4307900

loop_
_symmetry_equiv_pos_as_xyz
'x, y, z'
'-x, -y, -z'

loop_
_atom_site_label
_atom_site_type_symbol
_atom_site_fract_x
_atom_site_fract_y
_atom_site_fract_z
_atom_site_U_iso_or_equiv
_atom_site_adp_type
_atom_site_occupancy
_atom_site_symmetry_multiplicity
_atom_site_calc_flag
_atom_site_refinement_flags
_atom_site_disorder_assembly
_atom_site_disorder_group
O1 O 0.64827(15) 0.85051(10) 0.54251(9) 0.0283(2) Uani 1 1 d . . .
O2 O 0.29711(14) 0.81471(10) 0.84876(8) 0.0226(2) Uani 1 1 d . . .
N1 N 0.26935(17) 0.73788(12) 0.65591(10) 0.0226(2) Uani 1 1 d . . .
C1 C 0.53009(19) 0.86604(14) 0.65043(12) 0.0218(3) Uani 1 1 d . . .
C2 C 0.47137(19) 0.98438(14) 0.74180(12) 0.0233(3) Uani 1 1 d . . .
C3 C 0.5239(2) 1.11719(15) 0.73246(14) 0.0287(3) Uani 1 1 d . . .
H3 H 0.6157 1.1434 0.6561 0.034 Uiso 1 1 calc R . .
C4 C 0.4388(2) 1.20928(16) 0.83714(15) 0.0322(3) Uani 1 1 d . . .
H4 H 0.4728 1.2999 0.8336 0.039 Uiso 1 1 calc R . .
C5 C 0.3026(2) 1.16970(16) 0.94864(14) 0.0317(3) Uani 1 1 d . . .
H5 H 0.2454 1.2351 1.0194 0.038 Uiso 1 1 calc R . .
C6 C 0.2484(2) 1.03887(15) 0.95949(13) 0.0270(3) Uani 1 1 d . . .
H6 H 0.1558 1.0131 1.0356 0.032 Uiso 1 1 calc R . .
C7 C 0.33605(19) 0.94688(14) 0.85341(12) 0.0220(3) Uani 1 1 d . . .
C8 C 0.41471(19) 0.74974(14) 0.72012(11) 0.0205(3) Uani 1 1 d . . .
C9 C 0.1615(2) 0.62692(16) 0.71625(14) 0.0303(3) Uani 1 1 d . . .
H9A H 0.2695 0.5256 0.7184 0.045 Uiso 1 1 calc R . .
H9B H 0.0663 0.6232 0.6672 0.045 Uiso 1 1 calc R . .
H9C H 0.0764 0.6577 0.8035 0.045 Uiso 1 1 calc R . .
C10 C 0.1116(2) 0.88652(15) 0.63641(13) 0.0285(3) Uani 1 1 d . . .
H10A H 0.1872 0.9572 0.5913 0.043 Uiso 1 1 calc R . .
H10B H 0.0175 0.9282 0.7193 0.043 Uiso 1 1 calc R . .
H10C H 0.0248 0.8732 0.5856 0.043 Uiso 1 1 calc R . .
C11 C 0.58675(19) 0.59792(14) 0.73388(12) 0.0208(3) Uani 1 1 d . . .
C12 C 0.7038(2) 0.50928(15) 0.62623(12) 0.0264(3) Uani 1 1 d . . .
H12 H 0.6680 0.5402 0.5478 0.032 Uiso 1 1 calc R . .
C13 C 0.8727(2) 0.37579(15) 0.63359(14) 0.0301(3) Uani 1 1 d . . .
H13 H 0.9527 0.3160 0.5599 0.036 Uiso 1 1 calc R . .
C14 C 0.9255(2) 0.32920(15) 0.74762(14) 0.0303(3) Uani 1 1 d . . .
H14 H 1.0415 0.2379 0.7521 0.036 Uiso 1 1 calc R . .
C15 C 0.8087(2) 0.41594(15) 0.85490(13) 0.0290(3) Uani 1 1 d . . .
H15 H 0.8433 0.3836 0.9335 0.035 Uiso 1 1 calc R . .
C16 C 0.6405(2) 0.55070(15) 0.84786(12) 0.0238(3) Uani 1 1 d . . .
H16 H 0.5620 0.6107 0.9215 0.029 Uiso 1 1 calc R . .

loop_
_atom_site_aniso_label
_atom_site_aniso_U_11
_atom_site_aniso_U_22
_atom_site_aniso_U_33
_atom_site_aniso_U_23
_atom_site_aniso_U_13
_atom_site_aniso_U_12
O1 0.0253(5) 0.0256(5) 0.0261(5) 0.0003(4) 0.0013(4) -0.0066(4)
O2 0.0218(4) 0.0217(4) 0.0214(5) -0.0041(3) -0.0007(4) -0.0071(4)
N1 0.0208(5) 0.0213(5) 0.0255(6) -0.0002(4) -0.0067(4) -0.0066(4)
C1 0.0165(6) 0.0193(6) 0.0262(7) 0.0015(5) -0.0057(5) -0.0028(5)
C2 0.0176(6) 0.0207(6) 0.0295(7) -0.0026(5) -0.0063(5) -0.0033(5)
C3 0.0228(6) 0.0240(7) 0.0397(8) 0.0007(6) -0.0097(6) -0.0080(5)
C4 0.0283(7) 0.0222(7) 0.0505(9) -0.0052(6) -0.0168(6) -0.0072(6)
C5 0.0259(7) 0.0288(7) 0.0410(8) -0.0139(6) -0.0138(6) -0.0015(6)
C6 0.0199(6) 0.0309(7) 0.0287(7) -0.0076(6) -0.0066(5) -0.0045(5)
C7 0.0171(6) 0.0198(6) 0.0286(7) -0.0025(5) -0.0089(5) -0.0029(5)
C8 0.0198(6) 0.0204(6) 0.0183(6) -0.0028(5) -0.0016(5) -0.0053(5)
C9 0.0302(7) 0.0308(7) 0.0345(8) 0.0017(6) -0.0101(6) -0.0156(6)
C10 0.0245(7) 0.0268(7) 0.0327(7) 0.0006(6) -0.0103(6) -0.0052(6)
C11 0.0187(6) 0.0190(6) 0.0249(6) -0.0003(5) -0.0042(5) -0.0081(5)
C12 0.0273(7) 0.0250(7) 0.0244(7) -0.0029(5) -0.0061(5) -0.0056(5)
C13 0.0262(7) 0.0236(7) 0.0347(8) -0.0074(6) -0.0025(6) -0.0040(6)
C14 0.0227(7) 0.0214(6) 0.0446(8) 0.0015(6) -0.0112(6) -0.0041(5)
C15 0.0288(7) 0.0287(7) 0.0325(7) 0.0054(6) -0.0139(6) -0.0106(6)
C16 0.0239(6) 0.0246(6) 0.0240(6) -0.0006(5) -0.0057(5) -0.0101(5)

loop_
_atom_type_symbol
_atom_type_description
_atom_type_scat_dispersion_real
_atom_type_scat_dispersion_imag
_atom_type_scat_source
C C 0.0033 0.0016 'International Tables Vol C Tables 4.2.6.8 and 6.1.1.4'
H H 0.0000 0.0000 'International Tables Vol C Tables 4.2.6.8 and 6.1.1.4'
N N 0.0061 0.0033 'International Tables Vol C Tables 4.2.6.8 and 6.1.1.4'
O O 0.0106 0.0060 'International Tables Vol C Tables 4.2.6.8 and 6.1.1.4'

loop_
_geom_angle_atom_site_label_1
_geom_angle_atom_site_label_2
_geom_angle_atom_site_label_3
_geom_angle
_geom_angle_site_symmetry_1
_geom_angle_site_symmetry_3
_geom_angle_publ_flag
C7 O2 C8 108.36(9) . . ?
C8 N1 C9 113.53(10) . . ?
C8 N1 C10 112.81(10) . . ?
C9 N1 C10 110.71(10) . . ?
O1 C1 C2 130.13(12) . . ?
O1 C1 C8 123.66(11) . . ?
C2 C1 C8 106.17(10) . . ?
C7 C2 C3 120.77(12) . . ?
C7 C2 C1 107.37(11) . . ?
C3 C2 C1 131.85(12) . . ?
C4 C3 C2 118.13(13) . . ?
C4 C3 H3 120.9 . . ?
C2 C3 H3 120.9 . . ?
C3 C4 C5 120.27(13) . . ?
C3 C4 H4 119.9 . . ?
C5 C4 H4 119.9 . . ?
C6 C5 C4 122.39(13) . . ?
C6 C5 H5 118.8 . . ?
C4 C5 H5 118.8 . . ?
C5 C6 C7 116.68(13) . . ?
C5 C6 H6 121.7 . . ?
C7 C6 H6 121.7 . . ?
O2 C7 C6 123.75(12) . . ?
O2 C7 C2 114.49(11) . . ?
C6 C7 C2 121.76(12) . . ?
N1 C8 O2 111.10(9) . . ?
N1 C8 C11 113.23(10) . . ?
O2 C8 C11 108.78(9) . . ?
N1 C8 C1 111.65(10) . . ?
O2 C8 C1 103.61(9) . . ?
C11 C8 C1 107.97(10) . . ?
N1 C9 H9A 109.5 . . ?
N1 C9 H9B 109.5 . . ?
H9A C9 H9B 109.5 . . ?
N1 C9 H9C 109.5 . . ?
H9A C9 H9C 109.5 . . ?
H9B C9 H9C 109.5 . . ?
N1 C10 H10A 109.5 . . ?
N1 C10 H10B 109.5 . . ?
H10A C10 H10B 109.5 . . ?
N1 C10 H10C 109.5 . . ?
H10A C10 H10C 109.5 . . ?
H10B C10 H10C 109.5 . . ?
C16 C11 C12 119.28(12) . . ?
C16 C11 C8 121.89(11) . . ?
C12 C11 C8 118.68(11) . . ?
C13 C12 C11 120.01(12) . . ?
C13 C12 H12 120.0 . . ?
C11 C12 H12 120.0 . . ?
C14 C13 C12 120.44(13) . . ?
C14 C13 H13 119.8 . . ?
C12 C13 H13 119.8 . . ?
C15 C14 C13 119.78(12) . . ?
C15 C14 H14 120.1 . . ?
C13 C14 H14 120.1 . . ?
C14 C15 C16 120.06(12) . . ?
C14 C15 H15 120.0 . . ?
C16 C15 H15 120.0 . . ?
C11 C16 C15 120.42(12) . . ?
C11 C16 H16 119.8 . . ?
C15 C16 H16 119.8 . . ?

loop_
_geom_bond_atom_site_label_1
_geom_bond_atom_site_label_2
_geom_bond_distance
_geom_bond_site_symmetry_2
_geom_bond_publ_flag
O1 C1 1.2136(15) . ?
O2 C7 1.3651(15) . ?
O2 C8 1.4867(14) . ?
N1 C8 1.4312(16) . ?
N1 C9 1.4647(16) . ?
N1 C10 1.4693(16) . ?
C1 C2 1.4570(18) . ?
C1 C8 1.5612(17) . ?
C2 C7 1.3904(18) . ?
C2 C3 1.3962(18) . ?
C3 C4 1.379(2) . ?
C3 H3 0.9500 . ?
C4 C5 1.400(2) . ?
C4 H4 0.9500 . ?
C5 C6 1.3828(19) . ?
C5 H5 0.9500 . ?
C6 C7 1.3900(18) . ?
C6 H6 0.9500 . ?
C8 C11 1.5203(17) . ?
C9 H9A 0.9800 . ?
C9 H9B 0.9800 . ?
C9 H9C 0.9800 . ?
C10 H10A 0.9800 . ?
C10 H10B 0.9800 . ?
C10 H10C 0.9800 . ?
C11 C16 1.3882(18) . ?
C11 C12 1.3943(18) . ?
C12 C13 1.3884(19) . ?
C12 H12 0.9500 . ?
C13 C14 1.385(2) . ?
C13 H13 0.9500 . ?
C14 C15 1.382(2) . ?
C14 H14 0.9500 . ?
C15 C16 1.3924(18) . ?
C15 H15 0.9500 . ?
C16 H16 0.9500 . ?

loop_
_geom_torsion_atom_site_label_1
_geom_torsion_atom_site_label_2
_geom_torsion_atom_site_label_3
_geom_torsion_atom_site_label_4
_geom_torsion
_geom_torsion_site_symmetry_1
_geom_torsion_site_symmetry_2
_geom_torsion_site_symmetry_3
_geom_torsion_site_symmetry_4
_geom_torsion_publ_flag
O1 C1 C2 C7 -178.17(13) . . . . ?
C8 C1 C2 C7 -0.33(13) . . . . ?
O1 C1 C2 C3 3.1(2) . . . . ?
C8 C1 C2 C3 -179.10(13) . . . . ?
C7 C2 C3 C4 0.36(19) . . . . ?
C1 C2 C3 C4 178.99(13) . . . . ?
C2 C3 C4 C5 -0.4(2) . . . . ?
C3 C4 C5 C6 0.3(2) . . . . ?
C4 C5 C6 C7 -0.01(19) . . . . ?
C8 O2 C7 C6 179.05(11) . . . . ?
C8 O2 C7 C2 -0.51(14) . . . . ?
C5 C6 C7 O2 -179.61(11) . . . . ?
C5 C6 C7 C2 -0.07(18) . . . . ?
C3 C2 C7 O2 179.47(11) . . . . ?
C1 C2 C7 O2 0.54(14) . . . . ?
C3 C2 C7 C6 -0.10(19) . . . . ?
C1 C2 C7 C6 -179.04(11) . . . . ?
C9 N1 C8 O2 -66.36(13) . . . . ?
C10 N1 C8 O2 60.61(13) . . . . ?
C9 N1 C8 C11 56.40(14) . . . . ?
C10 N1 C8 C11 -176.63(10) . . . . ?
C9 N1 C8 C1 178.52(10) . . . . ?
C10 N1 C8 C1 -54.51(13) . . . . ?
C7 O2 C8 N1 -119.76(10) . . . . ?
C7 O2 C8 C11 114.95(10) . . . . ?
C7 O2 C8 C1 0.27(12) . . . . ?
O1 C1 C8 N1 -62.29(15) . . . . ?
C2 C1 C8 N1 119.69(11) . . . . ?
O1 C1 C8 O2 178.06(11) . . . . ?
C2 C1 C8 O2 0.04(12) . . . . ?
O1 C1 C8 C11 62.81(15) . . . . ?
C2 C1 C8 C11 -115.22(11) . . . . ?
N1 C8 C11 C16 -134.70(12) . . . . ?
O2 C8 C11 C16 -10.67(15) . . . . ?
C1 C8 C11 C16 101.14(13) . . . . ?
N1 C8 C11 C12 49.95(15) . . . . ?
O2 C8 C11 C12 173.99(11) . . . . ?
C1 C8 C11 C12 -74.20(14) . . . . ?
C16 C11 C12 C13 -0.31(19) . . . . ?
C8 C11 C12 C13 175.16(12) . . . . ?
C11 C12 C13 C14 0.4(2) . . . . ?
C12 C13 C14 C15 0.2(2) . . . . ?
C13 C14 C15 C16 -0.8(2) . . . . ?
C12 C11 C16 C15 -0.31(18) . . . . ?
C8 C11 C16 C15 -175.63(12) . . . . ?
C14 C15 C16 C11 0.9(2) . . . . ?
